data_7153238
loop_
_publ_author_name
'Caltagirone, Claudia'
'Bill, Nathan L.'
'Gross, Dustin E.'
'Light, Mark E.'
'Sessler, Jonathan L.'
'Gale, Philip A.'

_publ_section_title
;
 Bis-cation salt complexation by meso-octamethylcalix[4]pyrrole: linking
 complexes in solution and in the solid state.
;
_journal_issue 1
_journal_name_full 'Organic &amp; biomolecular chemistry'
_journal_page_first 96
_journal_page_last 99
_journal_paper_doi 10.1039/b916113a
_journal_volume 8
_journal_year 2010
_chemical_compound_source 'Claudia Caltagirone'
_chemical_formula_sum 'C72 H94 Br2 N10'
_chemical_formula_weight 1259.39
_chemical_name_systematic
;
?
;
_space_group_IT_number 14
_symmetry_cell_setting monoclinic
_symmetry_space_group_name_Hall '-P 2yn'
_symmetry_space_group_name_H-M 'P 1 21/n 1'
_atom_sites_solution_hydrogens geom
_atom_sites_solution_primary direct
_atom_sites_solution_secondary difmap
_audit_creation_method SHELXL-97
_cell_angle_alpha 90.00
_cell_angle_beta 105.0800(10)
_cell_angle_gamma 90.00
_cell_formula_units_Z 2
_cell_length_a 10.8396(2)
_cell_length_b 16.6349(3)
_cell_length_c 18.3543(4)
_cell_measurement_reflns_used 7421
_cell_measurement_temperature 120(2)
_cell_measurement_theta_max 27.48
_cell_measurement_theta_min 2.91
_cell_volume 3195.60(11)
_computing_cell_refinement 'DENZO (Otwinowski & Minor, 1997) & COLLECT (Hooft, R.W.W., 1998)'
_computing_data_collection 'COLLECT (Hooft, R.W.W., 1998)'
_computing_data_reduction 'DENZO (Otwinowski & Minor, 1997) & COLLECT (Hooft, R.W.W., 1998)'
_computing_molecular_graphics 'CAMERON (Watkin, et al., 1993)'
_computing_publication_material 'WINGX (Farrugia, 1998)'
_computing_structure_refinement 'SHELXL-97 (Sheldrick, 1997)'
_computing_structure_solution 'SHELXS-97 (Sheldrick, 1997)'
_diffrn_ambient_temperature 120(2)
_diffrn_detector_area_resol_mean 9.091
_diffrn_measured_fraction_theta_full 0.995
_diffrn_measured_fraction_theta_max 0.995
_diffrn_measurement_device_type 'Bruker-Nonius CCD camera on \k-goniostat'
_diffrn_measurement_method '\f & \w scans to fill the asymmetric unit'
_diffrn_radiation_monochromator '10cm confocal mirrors'
_diffrn_radiation_source 'Bruker Nonius FR591 Rotating Anode'
_diffrn_radiation_type MoK\a
_diffrn_radiation_wavelength 0.71073
_diffrn_reflns_av_R_equivalents 0.0739
_diffrn_reflns_av_sigmaI/netI 0.0665
_diffrn_reflns_limit_h_max 12
_diffrn_reflns_limit_h_min -14
_diffrn_reflns_limit_k_max 21
_diffrn_reflns_limit_k_min -19
_diffrn_reflns_limit_l_max 23
_diffrn_reflns_limit_l_min -23
_diffrn_reflns_number 36877
_diffrn_reflns_theta_full 27.48
_diffrn_reflns_theta_max 27.48
_diffrn_reflns_theta_min 3.13
_diffrn_standards_number 0
_exptl_absorpt_coefficient_mu 1.319
_exptl_absorpt_correction_T_max 0.9741
_exptl_absorpt_correction_T_min 0.8166
_exptl_absorpt_correction_type multi-scan
_exptl_absorpt_process_details
;
SADABS V2.10 (Sheldrick, G.M., 2003)
;
_exptl_crystal_colour Yellow
_exptl_crystal_density_diffrn 1.309
_exptl_crystal_density_method 'not measured'
_exptl_crystal_description Block
_exptl_crystal_F_000 1332
_exptl_crystal_size_max 0.15
_exptl_crystal_size_mid 0.03
_exptl_crystal_size_min 0.02
_refine_diff_density_max 0.532
_refine_diff_density_min -0.483
_refine_diff_density_rms 0.100
_refine_ls_extinction_method none
_refine_ls_goodness_of_fit_ref 1.147
_refine_ls_hydrogen_treatment constr
_refine_ls_matrix_type full
_refine_ls_number_parameters 387
_refine_ls_number_reflns 7293
_refine_ls_number_restraints 0
_refine_ls_restrained_S_all 1.147
_refine_ls_R_factor_all 0.0970
_refine_ls_R_factor_gt 0.0630
_refine_ls_shift/su_max 0.000
_refine_ls_shift/su_mean 0.000
_refine_ls_structure_factor_coef Fsqd
_refine_ls_weighting_details 'calc w=1/[\s^2^(Fo^2^)+(0.0000P)^2^+8.4316P] where P=(Fo^2^+2Fc^2^)/3'
_refine_ls_weighting_scheme calc
_refine_ls_wR_factor_gt 0.1066
_refine_ls_wR_factor_ref 0.1200
_reflns_number_gt 5430
_reflns_number_total 7293
_reflns_threshold_expression >2sigma(I)
_cod_data_source_file b916113a.txt
_cod_data_source_block 2007sot0670
_cod_depositor_comments
;
The following automatic conversions were performed:

'_symmetry_cell_setting' value 'Monoclinic' changed to 'monoclinic'
according to /home/saulius/struct/CIF-dictionaries/cif_core.dic
dictionary named 'cif_core.dic' version 2.4.2 from 2011-04-26.

Automatic conversion script
Id: cif_fix_values 1891 2012-01-12 08:04:46Z andrius 
;
_cod_original_sg_symbol_H-M P2(1)/n
_cod_database_code 7153238

loop_
_symmetry_equiv_pos_as_xyz
'x, y, z'
'-x+1/2, y+1/2, -z+1/2'
'-x, -y, -z'
'x-1/2, -y-1/2, z-1/2'

loop_
_atom_site_label
_atom_site_type_symbol
_atom_site_fract_x
_atom_site_fract_y
_atom_site_fract_z
_atom_site_U_iso_or_equiv
_atom_site_adp_type
_atom_site_occupancy
_atom_site_symmetry_multiplicity
_atom_site_calc_flag
_atom_site_refinement_flags
Br1 Br -0.11621(3) 0.77665(2) 0.19276(2) 0.02107(10) Uani 1 1 d .
N1 N -0.2498(3) 0.61299(17) 0.26024(16) 0.0194(6) Uani 1 1 d .
H901 H -0.2185 0.6563 0.2441 0.023 Uiso 1 1 calc R
N2 N 0.0081(3) 0.70304(17) 0.37604(16) 0.0188(6) Uani 1 1 d .
H902 H -0.0265 0.7288 0.3338 0.023 Uiso 1 1 calc R
N3 N 0.1747(2) 0.67697(17) 0.24805(16) 0.0175(6) Uani 1 1 d .
H903 H 0.0937 0.6909 0.2375 0.021 Uiso 1 1 calc R
N4 N -0.0742(3) 0.58546(17) 0.13218(16) 0.0190(6) Uani 1 1 d .
H904 H -0.0884 0.6369 0.1379 0.023 Uiso 1 1 calc R
C1 C -0.3009(3) 0.5480(2) 0.2156(2) 0.0198(7) Uani 1 1 d .
C2 C -0.3402(3) 0.4941(2) 0.2616(2) 0.0254(8) Uani 1 1 d .
H2 H -0.3799 0.4436 0.2466 0.031 Uiso 1 1 calc R
C3 C -0.3112(3) 0.5269(2) 0.3352(2) 0.0240(8) Uani 1 1 d .
H3 H -0.3279 0.5022 0.3783 0.029 Uiso 1 1 calc R
C4 C -0.2551(3) 0.6002(2) 0.3337(2) 0.0200(7) Uani 1 1 d .
C5 C -0.2568(3) 0.7449(2) 0.3730(2) 0.0266(8) Uani 1 1 d .
H5A H -0.2317 0.7619 0.3278 0.040 Uiso 1 1 calc R
H5B H -0.2219 0.7827 0.4142 0.040 Uiso 1 1 calc R
H5C H -0.3502 0.7442 0.3623 0.040 Uiso 1 1 calc R
C6 C -0.2045(3) 0.6607(2) 0.3960(2) 0.0221(8) Uani 1 1 d .
C7 C -0.2482(4) 0.6352(3) 0.4660(2) 0.0315(9) Uani 1 1 d .
H7A H -0.3417 0.6348 0.4537 0.047 Uiso 1 1 calc R
H7B H -0.2149 0.6733 0.5072 0.047 Uiso 1 1 calc R
H7C H -0.2157 0.5813 0.4818 0.047 Uiso 1 1 calc R
C8 C -0.0589(3) 0.6618(2) 0.4182(2) 0.0209(7) Uani 1 1 d .
C9 C 0.0287(4) 0.6291(2) 0.4783(2) 0.0283(9) Uani 1 1 d .
H9 H 0.0103 0.5967 0.5168 0.034 Uiso 1 1 calc R
C10 C 0.1515(4) 0.6522(2) 0.4730(2) 0.0260(8) Uani 1 1 d .
H10 H 0.2302 0.6382 0.5076 0.031 Uiso 1 1 calc R
C11 C 0.1375(3) 0.6982(2) 0.40945(19) 0.0203(7) Uani 1 1 d .
C12 C 0.3571(3) 0.7540(2) 0.4403(2) 0.0285(9) Uani 1 1 d .
H12A H 0.3913 0.7013 0.4593 0.043 Uiso 1 1 calc R
H12B H 0.3393 0.7853 0.4816 0.043 Uiso 1 1 calc R
H12C H 0.4198 0.7826 0.4199 0.043 Uiso 1 1 calc R
C13 C 0.2332(3) 0.7428(2) 0.3778(2) 0.0215(8) Uani 1 1 d .
C14 C 0.1814(3) 0.8270(2) 0.3503(2) 0.0237(8) Uani 1 1 d .
H14A H 0.2453 0.8560 0.3313 0.036 Uiso 1 1 calc R
H14B H 0.1635 0.8569 0.3924 0.036 Uiso 1 1 calc R
H14C H 0.1026 0.8214 0.3098 0.036 Uiso 1 1 calc R
C15 C 0.2649(3) 0.6960(2) 0.31417(19) 0.0182(7) Uani 1 1 d .
C16 C 0.3786(3) 0.6646(2) 0.3081(2) 0.0219(8) Uani 1 1 d .
H16 H 0.4582 0.6686 0.3449 0.026 Uiso 1 1 calc R
C17 C 0.3573(3) 0.6250(2) 0.2374(2) 0.0210(7) Uani 1 1 d .
H17 H 0.4199 0.5980 0.2186 0.025 Uiso 1 1 calc R
C18 C 0.2299(3) 0.6329(2) 0.20076(19) 0.0173(7) Uani 1 1 d .
C19 C 0.2451(3) 0.5537(2) 0.0895(2) 0.0245(8) Uani 1 1 d .
H19A H 0.3162 0.5870 0.0833 0.037 Uiso 1 1 calc R
H19B H 0.1977 0.5328 0.0402 0.037 Uiso 1 1 calc R
H19C H 0.2785 0.5087 0.1234 0.037 Uiso 1 1 calc R
C20 C 0.1553(3) 0.6049(2) 0.12334(19) 0.0186(7) Uani 1 1 d .
C21 C 0.1134(3) 0.6782(2) 0.0718(2) 0.0235(8) Uani 1 1 d .
H21A H 0.0581 0.7127 0.0930 0.035 Uiso 1 1 calc R
H21B H 0.0663 0.6601 0.0215 0.035 Uiso 1 1 calc R
H21C H 0.1889 0.7086 0.0682 0.035 Uiso 1 1 calc R
C22 C 0.0401(3) 0.5539(2) 0.12564(19) 0.0189(7) Uani 1 1 d .
C23 C 0.0226(3) 0.4727(2) 0.1178(2) 0.0230(8) Uani 1 1 d .
H23 H 0.0846 0.4348 0.1116 0.028 Uiso 1 1 calc R
C24 C -0.1043(3) 0.4547(2) 0.1204(2) 0.0224(8) Uani 1 1 d .
H24 H -0.1416 0.4027 0.1170 0.027 Uiso 1 1 calc R
C25 C -0.1632(3) 0.5256(2) 0.12853(19) 0.0193(7) Uani 1 1 d .
C26 C -0.3839(3) 0.4699(2) 0.0981(2) 0.0266(8) Uani 1 1 d .
H26A H -0.3827 0.4641 0.0451 0.040 Uiso 1 1 calc R
H26B H -0.4717 0.4794 0.1010 0.040 Uiso 1 1 calc R
H26C H -0.3511 0.4207 0.1257 0.040 Uiso 1 1 calc R
C27 C -0.2994(3) 0.5415(2) 0.1333(2) 0.0203(7) Uani 1 1 d .
C28 C -0.3541(3) 0.6178(2) 0.0891(2) 0.0242(8) Uani 1 1 d .
H28A H -0.3004 0.6640 0.1099 0.036 Uiso 1 1 calc R
H28B H -0.4412 0.6270 0.0934 0.036 Uiso 1 1 calc R
H28C H -0.3556 0.6110 0.0358 0.036 Uiso 1 1 calc R
N5 N 0.2335(3) 0.42352(18) 0.32552(16) 0.0210(6) Uani 1 1 d .
C29 C 0.1754(4) 0.3510(2) 0.3159(2) 0.0267(8) Uani 1 1 d .
H29 H 0.2237 0.3039 0.3133 0.032 Uiso 1 1 calc R
C30 C 0.0465(4) 0.3450(3) 0.3100(2) 0.0321(9) Uani 1 1 d .
H30 H 0.0055 0.2941 0.3037 0.039 Uiso 1 1 calc R
C31 C -0.0226(4) 0.4143(3) 0.3133(2) 0.0385(11) Uani 1 1 d .
H31 H -0.1116 0.4112 0.3094 0.046 Uiso 1 1 calc R
C32 C 0.0384(4) 0.4880(3) 0.3222(2) 0.0374(10) Uani 1 1 d .
H32 H -0.0081 0.5359 0.3247 0.045 Uiso 1 1 calc R
C33 C 0.1665(4) 0.4912(2) 0.3275(2) 0.0277(8) Uani 1 1 d .
H33 H 0.2086 0.5417 0.3326 0.033 Uiso 1 1 calc R
C34 C 0.3738(3) 0.4274(2) 0.3340(2) 0.0255(8) Uani 1 1 d .
H34A H 0.3941 0.4778 0.3109 0.031 Uiso 1 1 calc R
H34B H 0.3991 0.3819 0.3062 0.031 Uiso 1 1 calc R
C35 C 0.4517(3) 0.4241(2) 0.4163(2) 0.0218(8) Uani 1 1 d .
H35A H 0.4179 0.3800 0.4418 0.026 Uiso 1 1 calc R
H35B H 0.5411 0.4106 0.4176 0.026 Uiso 1 1 calc R
C36 C 0.4514(3) 0.5015(2) 0.46096(19) 0.0216(8) Uani 1 1 d .
H36A H 0.3648 0.5104 0.4677 0.026 Uiso 1 1 calc R
H36B H 0.4722 0.5473 0.4319 0.026 Uiso 1 1 calc R

loop_
_atom_site_aniso_label
_atom_site_aniso_U_11
_atom_site_aniso_U_22
_atom_site_aniso_U_33
_atom_site_aniso_U_23
_atom_site_aniso_U_13
_atom_site_aniso_U_12
Br1 0.02132(17) 0.01671(17) 0.02429(18) 0.00131(15) 0.00434(13) -0.00045(15)
N1 0.0196(14) 0.0179(15) 0.0218(16) 0.0018(12) 0.0076(12) -0.0026(12)
N2 0.0182(14) 0.0221(16) 0.0150(14) 0.0032(12) 0.0023(12) -0.0014(12)
N3 0.0103(13) 0.0210(15) 0.0198(15) 0.0018(12) 0.0017(11) 0.0005(11)
N4 0.0192(14) 0.0153(14) 0.0230(16) -0.0037(12) 0.0066(12) -0.0003(12)
C1 0.0154(16) 0.0177(17) 0.0262(19) -0.0003(15) 0.0052(14) 0.0016(14)
C2 0.0207(18) 0.0181(18) 0.038(2) -0.0015(16) 0.0092(17) -0.0051(15)
C3 0.0262(19) 0.0217(19) 0.029(2) 0.0030(16) 0.0154(16) -0.0025(15)
C4 0.0208(17) 0.0176(17) 0.0246(19) 0.0004(15) 0.0116(15) 0.0006(14)
C5 0.0233(18) 0.027(2) 0.031(2) -0.0048(16) 0.0104(16) 0.0006(15)
C6 0.0245(18) 0.0213(18) 0.0236(19) -0.0007(15) 0.0115(16) -0.0021(15)
C7 0.031(2) 0.037(2) 0.031(2) -0.0036(18) 0.0156(18) -0.0071(18)
C8 0.0246(18) 0.0223(18) 0.0173(18) -0.0014(15) 0.0082(15) -0.0021(15)
C9 0.033(2) 0.032(2) 0.023(2) 0.0060(17) 0.0110(17) -0.0001(17)
C10 0.0262(18) 0.032(2) 0.0182(19) 0.0043(16) 0.0031(15) -0.0001(16)
C11 0.0210(17) 0.0222(18) 0.0165(17) -0.0049(14) 0.0027(14) 0.0002(14)
C12 0.0203(18) 0.038(2) 0.025(2) -0.0095(17) 0.0019(16) -0.0059(16)
C13 0.0182(16) 0.0229(19) 0.0216(18) 0.0007(15) 0.0020(14) -0.0035(14)
C14 0.0276(19) 0.0198(18) 0.0238(19) -0.0033(15) 0.0068(16) -0.0047(15)
C15 0.0163(16) 0.0188(17) 0.0176(17) 0.0024(14) 0.0010(14) -0.0038(13)
C16 0.0176(16) 0.0255(19) 0.0218(19) 0.0045(15) 0.0037(14) -0.0013(15)
C17 0.0178(16) 0.0232(18) 0.0214(18) 0.0045(15) 0.0037(14) 0.0020(14)
C18 0.0179(16) 0.0160(17) 0.0199(18) 0.0039(14) 0.0083(14) 0.0004(13)
C19 0.0212(17) 0.030(2) 0.0228(19) -0.0003(16) 0.0064(15) 0.0025(15)
C20 0.0178(16) 0.0204(18) 0.0173(17) -0.0004(14) 0.0040(14) -0.0007(14)
C21 0.0224(17) 0.028(2) 0.0195(18) 0.0055(15) 0.0046(15) -0.0009(15)
C22 0.0172(16) 0.0239(19) 0.0160(17) -0.0028(14) 0.0050(14) 0.0023(14)
C23 0.0209(17) 0.0198(18) 0.030(2) -0.0041(15) 0.0098(16) 0.0034(14)
C24 0.0221(17) 0.0187(18) 0.0249(19) -0.0032(15) 0.0035(15) -0.0038(14)
C25 0.0194(17) 0.0199(18) 0.0178(17) -0.0032(14) 0.0036(14) -0.0032(14)
C26 0.0186(17) 0.028(2) 0.033(2) -0.0101(17) 0.0055(16) -0.0067(15)
C27 0.0156(16) 0.0211(18) 0.0240(19) -0.0015(15) 0.0051(14) -0.0018(14)
C28 0.0182(17) 0.028(2) 0.0239(19) 0.0022(16) 0.0014(15) 0.0013(15)
N5 0.0248(15) 0.0205(15) 0.0167(15) 0.0002(12) 0.0038(12) 0.0045(13)
C29 0.033(2) 0.0213(19) 0.026(2) -0.0019(16) 0.0088(17) 0.0018(16)
C30 0.029(2) 0.037(2) 0.030(2) -0.0018(18) 0.0071(18) -0.0034(18)
C31 0.028(2) 0.061(3) 0.025(2) 0.001(2) 0.0035(18) 0.010(2)
C32 0.036(2) 0.044(3) 0.031(2) -0.003(2) 0.0072(19) 0.022(2)
C33 0.038(2) 0.0221(19) 0.023(2) 0.0033(16) 0.0081(17) 0.0097(17)
C34 0.0256(19) 0.032(2) 0.0201(19) -0.0003(16) 0.0070(15) 0.0012(16)
C35 0.0201(17) 0.0245(19) 0.0212(19) 0.0010(15) 0.0063(15) 0.0003(15)
C36 0.0228(18) 0.0209(18) 0.0211(19) 0.0033(15) 0.0056(15) 0.0022(15)

loop_
_atom_type_symbol
_atom_type_description
_atom_type_scat_dispersion_real
_atom_type_scat_dispersion_imag
_atom_type_scat_source
C C 0.0033 0.0016 'International Tables Vol C Tables 4.2.6.8 and 6.1.1.4'
H H 0.0000 0.0000 'International Tables Vol C Tables 4.2.6.8 and 6.1.1.4'
N N 0.0061 0.0033 'International Tables Vol C Tables 4.2.6.8 and 6.1.1.4'
Br Br -0.2901 2.4595 'International Tables Vol C Tables 4.2.6.8 and 6.1.1.4'

loop_
_geom_angle_atom_site_label_1
_geom_angle_atom_site_label_2
_geom_angle_atom_site_label_3
_geom_angle
_geom_angle_site_symmetry_3
C4 N1 C1 110.3(3) .
C8 N2 C11 110.2(3) .
C15 N3 C18 110.5(3) .
C25 N4 C22 110.8(3) .
C2 C1 N1 106.7(3) .
C2 C1 C27 130.5(3) .
N1 C1 C27 122.6(3) .
C1 C2 C3 107.9(3) .
C4 C3 C2 108.3(3) .
C3 C4 N1 106.8(3) .
C3 C4 C6 130.7(3) .
N1 C4 C6 122.5(3) .
C4 C6 C8 110.8(3) .
C4 C6 C5 111.3(3) .
C8 C6 C5 110.2(3) .
C4 C6 C7 108.6(3) .
C8 C6 C7 107.6(3) .
C5 C6 C7 108.1(3) .
C9 C8 N2 107.1(3) .
C9 C8 C6 131.7(3) .
N2 C8 C6 121.2(3) .
C8 C9 C10 107.8(3) .
C11 C10 C9 108.2(3) .
C10 C11 N2 106.6(3) .
C10 C11 C13 131.8(3) .
N2 C11 C13 121.5(3) .
C11 C13 C15 111.2(3) .
C11 C13 C12 109.1(3) .
C15 C13 C12 108.0(3) .
C11 C13 C14 110.1(3) .
C15 C13 C14 110.5(3) .
C12 C13 C14 107.9(3) .
C16 C15 N3 106.6(3) .
C16 C15 C13 130.4(3) .
N3 C15 C13 123.0(3) .
C15 C16 C17 108.4(3) .
C18 C17 C16 107.9(3) .
C17 C18 N3 106.6(3) .
C17 C18 C20 130.7(3) .
N3 C18 C20 122.6(3) .
C18 C20 C22 112.8(3) .
C18 C20 C21 109.4(3) .
C22 C20 C21 110.2(3) .
C18 C20 C19 108.1(3) .
C22 C20 C19 108.3(3) .
C21 C20 C19 107.9(3) .
C23 C22 N4 106.4(3) .
C23 C22 C20 129.9(3) .
N4 C22 C20 123.7(3) .
C22 C23 C24 108.3(3) .
C25 C24 C23 107.8(3) .
C24 C25 N4 106.8(3) .
C24 C25 C27 130.0(3) .
N4 C25 C27 123.2(3) .
C1 C27 C25 109.3(3) .
C1 C27 C26 108.3(3) .
C25 C27 C26 108.8(3) .
C1 C27 C28 111.2(3) .
C25 C27 C28 111.0(3) .
C26 C27 C28 108.1(3) .
C33 N5 C29 121.0(3) .
C33 N5 C34 120.3(3) .
C29 N5 C34 118.7(3) .
N5 C29 C30 120.2(4) .
C29 C30 C31 119.1(4) .
C32 C31 C30 119.7(4) .
C33 C32 C31 119.2(4) .
N5 C33 C32 120.8(4) .
N5 C34 C35 112.8(3) .
C36 C35 C34 115.1(3) .
C35 C36 C36 112.1(4) 3_666

loop_
_geom_bond_atom_site_label_1
_geom_bond_atom_site_label_2
_geom_bond_distance
_geom_bond_site_symmetry_2
N1 C4 1.380(4) .
N1 C1 1.382(4) .
N2 C8 1.376(4) .
N2 C11 1.379(4) .
N3 C15 1.382(4) .
N3 C18 1.385(4) .
N4 C25 1.375(4) .
N4 C22 1.379(4) .
C1 C2 1.373(5) .
C1 C27 1.520(5) .
C2 C3 1.415(5) .
C3 C4 1.367(5) .
C4 C6 1.515(5) .
C5 C6 1.530(5) .
C6 C8 1.524(5) .
C6 C7 1.540(5) .
C8 C9 1.367(5) .
C9 C10 1.413(5) .
C10 C11 1.371(5) .
C11 C13 1.509(5) .
C12 C13 1.534(5) .
C13 C15 1.515(5) .
C13 C14 1.544(5) .
C15 C16 1.370(5) .
C16 C17 1.419(5) .
C17 C18 1.376(5) .
C18 C20 1.514(5) .
C19 C20 1.540(5) .
C20 C22 1.519(5) .
C20 C21 1.538(5) .
C22 C23 1.367(5) .
C23 C24 1.420(5) .
C24 C25 1.367(5) .
C25 C27 1.525(5) .
C26 C27 1.538(5) .
C27 C28 1.540(5) .
N5 C33 1.345(5) .
N5 C29 1.351(5) .
N5 C34 1.490(4) .
C29 C30 1.376(5) .
C30 C31 1.384(6) .
C31 C32 1.383(6) .
C32 C33 1.367(6) .
C34 C35 1.528(5) .
C35 C36 1.526(5) .
C36 C36 1.542(7) 3_666

loop_
_geom_hbond_atom_site_label_D
_geom_hbond_atom_site_label_H
_geom_hbond_atom_site_label_A
_geom_hbond_distance_DH
_geom_hbond_distance_HA
_geom_hbond_distance_DA
_geom_hbond_angle_DHA
N1 H901 Br1 0.88 2.58 3.461(3) 175.8
N2 H902 Br1 0.88 2.64 3.503(3) 167.1
N3 H903 Br1 0.88 2.63 3.473(3) 160.9
N4 H904 Br1 0.88 2.58 3.438(3) 164.4
